data_2236889
loop_
_publ_author_name
'Palakshamurthy, B. S.'
'Srinivasa, H. T.'
'Kumar, Vijith'
'Sreenivasa, S.'
'Devarajegowda, H. C.'

_publ_section_title
;
 Methyl 4-benzyloxy-2-hydroxybenzoate
;
_journal_coeditor_code HB6982
_journal_issue 12
_journal_name_full 'Acta Crystallographica Section E'
_journal_page_first o3382
_journal_paper_doi 10.1107/S1600536812046491
_journal_volume 68
_journal_year 2012
_chemical_formula_iupac 'C15 H14 O4'
_chemical_formula_moiety 'C15 H14 O4'
_chemical_formula_sum 'C15 H14 O4'
_chemical_formula_weight 258.26
_chemical_melting_point 377
_chemical_name_systematic
;
Methyl 4-benzyloxy-2-hydroxybenzoate
;
_space_group_IT_number 2
_symmetry_cell_setting triclinic
_symmetry_space_group_name_Hall '-P 1'
_symmetry_space_group_name_H-M 'P -1'
_atom_sites_solution_hydrogens geom
_atom_sites_solution_primary direct
_atom_sites_solution_secondary difmap
_audit_creation_method SHELXL-97
_cell_angle_alpha 89.490(6)
_cell_angle_beta 80.111(5)
_cell_angle_gamma 87.210(6)
_cell_formula_units_Z 2
_cell_length_a 5.7731(10)
_cell_length_b 7.9855(14)
_cell_length_c 14.046(3)
_cell_measurement_reflns_used 2231
_cell_measurement_temperature 293(2)
_cell_measurement_theta_max 24.99
_cell_measurement_theta_min 2.55
_cell_volume 637.2(2)
_computing_cell_refinement 'SAINT (Bruker, 2001)'
_computing_data_collection 'SMART (Bruker, 2001)'
_computing_data_reduction 'SAINT (Bruker, 2001)'
_computing_molecular_graphics 'ORTEP-3 (Farrugia, 2012)'
_computing_publication_material 'SHELXL97 (Sheldrick, 2008)'
_computing_structure_refinement 'SHELXL97 (Sheldrick, 2008)'
_computing_structure_solution 'SHELXS97 (Sheldrick, 2008)'
_diffrn_ambient_temperature 293(2)
_diffrn_measured_fraction_theta_full 0.995
_diffrn_measured_fraction_theta_max 0.995
_diffrn_measurement_device_type 'Bruker SMART CCD'
_diffrn_measurement_method '\w and \f scans'
_diffrn_radiation_monochromator graphite
_diffrn_radiation_source 'fine-focus sealed tube'
_diffrn_radiation_type MoK\a
_diffrn_radiation_wavelength 0.71073
_diffrn_reflns_av_R_equivalents 0.0533
_diffrn_reflns_av_sigmaI/netI 0.0357
_diffrn_reflns_limit_h_max 6
_diffrn_reflns_limit_h_min -6
_diffrn_reflns_limit_k_max 9
_diffrn_reflns_limit_k_min -9
_diffrn_reflns_limit_l_max 16
_diffrn_reflns_limit_l_min -16
_diffrn_reflns_number 12770
_diffrn_reflns_theta_full 24.99
_diffrn_reflns_theta_max 24.99
_diffrn_reflns_theta_min 2.55
_exptl_absorpt_coefficient_mu 0.098
_exptl_absorpt_correction_T_max 0.9826
_exptl_absorpt_correction_T_min 0.9769
_exptl_absorpt_correction_type multi-scan
_exptl_absorpt_process_details '(SADABS; Sheldrick, 2007)'
_exptl_crystal_colour colourless
_exptl_crystal_density_diffrn 1.346
_exptl_crystal_density_method 'not measured'
_exptl_crystal_description Plate
_exptl_crystal_F_000 272
_exptl_crystal_size_max 0.24
_exptl_crystal_size_mid 0.22
_exptl_crystal_size_min 0.18
_refine_diff_density_max 0.167
_refine_diff_density_min -0.152
_refine_ls_extinction_coef 0.069(9)
_refine_ls_extinction_expression Fc^*^=kFc[1+0.001xFc^2^\l^3^/sin(2\q)]^-1/4^
_refine_ls_extinction_method 'SHELXL97 (Sheldrick, 2008)'
_refine_ls_goodness_of_fit_ref 1.069
_refine_ls_hydrogen_treatment constr
_refine_ls_matrix_type full
_refine_ls_number_parameters 173
_refine_ls_number_reflns 2231
_refine_ls_number_restraints 0
_refine_ls_restrained_S_all 1.069
_refine_ls_R_factor_all 0.0588
_refine_ls_R_factor_gt 0.0424
_refine_ls_shift/su_max 0.000
_refine_ls_shift/su_mean 0.000
_refine_ls_structure_factor_coef Fsqd
_refine_ls_weighting_details 'calc w=1/[\s^2^(Fo^2^)+(0.0713P)^2^+0.0386P] where P=(Fo^2^+2Fc^2^)/3'
_refine_ls_weighting_scheme calc
_refine_ls_wR_factor_gt 0.1182
_refine_ls_wR_factor_ref 0.1294
_reflns_number_gt 1679
_reflns_number_total 2231
_reflns_threshold_expression I>2\s(I)
_cod_data_source_file hb6982.cif
_cod_data_source_block I
_cod_original_cell_volume 637.16(19)
_cod_database_code 2236889
_cod_database_fobs_code 2236889

loop_
_symmetry_equiv_pos_as_xyz
'x, y, z'
'-x, -y, -z'

loop_
_atom_site_type_symbol
_atom_site_label
_atom_site_fract_x
_atom_site_fract_y
_atom_site_fract_z
_atom_site_U_iso_or_equiv
_atom_site_adp_type
_atom_site_calc_flag
_atom_site_refinement_flags
_atom_site_occupancy
_atom_site_symmetry_multiplicity
O O1 0.3228(2) 0.20059(14) 0.10019(7) 0.0518(4) Uani d . 1 1
O O2 0.1364(2) 0.41392(14) 0.42117(8) 0.0574(4) Uani d . 1 1
H H2 0.1856 0.4109 0.4726 0.086 Uiso calc R 1 1
O O3 0.4189(2) 0.31994(16) 0.54049(8) 0.0605(4) Uani d . 1 1
O O4 0.7269(2) 0.14432(15) 0.48726(8) 0.0568(4) Uani d . 1 1
C C5 -0.0453(3) 0.2119(2) -0.06754(12) 0.0516(5) Uani d . 1 1
H H5 -0.1633 0.1609 -0.0253 0.062 Uiso calc R 1 1
C C6 -0.0486(3) 0.2107(2) -0.16596(12) 0.0579(5) Uani d . 1 1
H H6 -0.1693 0.1600 -0.1893 0.069 Uiso calc R 1 1
C C7 0.1252(3) 0.2840(2) -0.22893(12) 0.0563(5) Uani d . 1 1
H H7 0.1224 0.2838 -0.2949 0.068 Uiso calc R 1 1
C C8 0.3032(3) 0.3575(2) -0.19423(12) 0.0578(5) Uani d . 1 1
H H8 0.4226 0.4063 -0.2368 0.069 Uiso calc R 1 1
C C9 0.3056(3) 0.3594(2) -0.09595(12) 0.0549(5) Uani d . 1 1
H H9 0.4271 0.4097 -0.0730 0.066 Uiso calc R 1 1
C C10 0.1305(3) 0.2876(2) -0.03155(11) 0.0443(4) Uani d . 1 1
C C11 0.1266(3) 0.2994(2) 0.07531(11) 0.0534(5) Uani d . 1 1
H H11A 0.1366 0.4154 0.0935 0.064 Uiso calc R 1 1
H H11B -0.0197 0.2585 0.1101 0.064 Uiso calc R 1 1
C C12 0.3616(3) 0.21291(19) 0.19290(10) 0.0406(4) Uani d . 1 1
C C13 0.5597(3) 0.1217(2) 0.21350(11) 0.0477(4) Uani d . 1 1
H H13 0.6521 0.0552 0.1662 0.057 Uiso calc R 1 1
C C14 0.6165(3) 0.1310(2) 0.30389(11) 0.0471(4) Uani d . 1 1
H H14 0.7493 0.0707 0.3171 0.057 Uiso calc R 1 1
C C15 0.4801(3) 0.22901(18) 0.37723(10) 0.0400(4) Uani d . 1 1
C C16 0.2802(3) 0.31707(18) 0.35554(11) 0.0406(4) Uani d . 1 1
C C17 0.2211(3) 0.30868(19) 0.26383(11) 0.0433(4) Uani d . 1 1
H H17 0.0875 0.3674 0.2503 0.052 Uiso calc R 1 1
C C18 0.5349(3) 0.23696(19) 0.47507(11) 0.0444(4) Uani d . 1 1
C C19 0.7991(4) 0.1564(2) 0.58079(13) 0.0637(5) Uani d . 1 1
H H19A 0.9378 0.0855 0.5817 0.096 Uiso calc R 1 1
H H19B 0.6749 0.1213 0.6303 0.096 Uiso calc R 1 1
H H19C 0.8323 0.2704 0.5922 0.096 Uiso calc R 1 1

loop_
_atom_site_aniso_label
_atom_site_aniso_U_11
_atom_site_aniso_U_22
_atom_site_aniso_U_33
_atom_site_aniso_U_12
_atom_site_aniso_U_13
_atom_site_aniso_U_23
O1 0.0604(7) 0.0624(7) 0.0333(6) 0.0172(6) -0.0155(5) -0.0058(5)
O2 0.0632(8) 0.0671(8) 0.0402(7) 0.0173(6) -0.0085(6) -0.0148(5)
O3 0.0718(9) 0.0731(8) 0.0362(7) 0.0062(7) -0.0110(6) -0.0084(6)
O4 0.0628(8) 0.0695(8) 0.0423(7) 0.0048(6) -0.0230(6) -0.0020(6)
C5 0.0496(10) 0.0602(10) 0.0461(10) -0.0027(8) -0.0109(8) 0.0012(8)
C6 0.0567(11) 0.0682(12) 0.0534(11) 0.0005(9) -0.0229(9) -0.0096(9)
C7 0.0670(12) 0.0686(11) 0.0345(9) 0.0143(9) -0.0164(8) -0.0038(8)
C8 0.0580(11) 0.0699(12) 0.0427(10) -0.0022(9) -0.0012(8) 0.0039(8)
C9 0.0491(10) 0.0693(12) 0.0484(10) -0.0070(9) -0.0130(8) -0.0057(8)
C10 0.0454(9) 0.0522(9) 0.0358(8) 0.0082(7) -0.0114(7) -0.0019(7)
C11 0.0523(10) 0.0702(11) 0.0378(9) 0.0136(8) -0.0127(8) -0.0024(8)
C12 0.0471(9) 0.0443(9) 0.0312(8) 0.0008(7) -0.0095(7) -0.0004(6)
C13 0.0510(10) 0.0563(10) 0.0340(8) 0.0119(8) -0.0060(7) -0.0059(7)
C14 0.0457(9) 0.0555(10) 0.0401(9) 0.0090(8) -0.0102(7) 0.0008(7)
C15 0.0446(9) 0.0425(8) 0.0333(8) -0.0026(7) -0.0077(7) 0.0009(6)
C16 0.0464(9) 0.0393(8) 0.0346(8) 0.0000(7) -0.0035(7) -0.0026(6)
C17 0.0452(9) 0.0459(9) 0.0396(9) 0.0057(7) -0.0115(7) -0.0001(7)
C18 0.0507(10) 0.0461(9) 0.0377(9) -0.0071(8) -0.0094(7) 0.0026(7)
C19 0.0778(13) 0.0748(12) 0.0459(10) -0.0062(10) -0.0311(9) 0.0036(9)

loop_
_atom_type_symbol
_atom_type_description
_atom_type_scat_dispersion_real
_atom_type_scat_dispersion_imag
_atom_type_scat_source
C C 0.0033 0.0016 'International Tables Vol C Tables 4.2.6.8 and 6.1.1.4'
H H 0.0000 0.0000 'International Tables Vol C Tables 4.2.6.8 and 6.1.1.4'
O O 0.0106 0.0060 'International Tables Vol C Tables 4.2.6.8 and 6.1.1.4'

loop_
_geom_angle_atom_site_label_1
_geom_angle_atom_site_label_2
_geom_angle_atom_site_label_3
_geom_angle
C12 O1 C11 116.82(12)
C16 O2 H2 109.5
C18 O4 C19 116.31(14)
C10 C5 C6 120.76(17)
C10 C5 H5 119.6
C6 C5 H5 119.6
C7 C6 C5 120.18(16)
C7 C6 H6 119.9
C5 C6 H6 119.9
C8 C7 C6 119.67(16)
C8 C7 H7 120.2
C6 C7 H7 120.2
C7 C8 C9 120.09(17)
C7 C8 H8 120.0
C9 C8 H8 120.0
C10 C9 C8 120.92(16)
C10 C9 H9 119.5
C8 C9 H9 119.5
C5 C10 C9 118.37(15)
C5 C10 C11 121.05(16)
C9 C10 C11 120.52(15)
O1 C11 C10 109.23(13)
O1 C11 H11A 109.8
C10 C11 H11A 109.8
O1 C11 H11B 109.8
C10 C11 H11B 109.8
H11A C11 H11B 108.3
O1 C12 C17 124.30(14)
O1 C12 C13 115.41(14)
C17 C12 C13 120.29(14)
C14 C13 C12 119.41(15)
C14 C13 H13 120.3
C12 C13 H13 120.3
C13 C14 C15 121.85(15)
C13 C14 H14 119.1
C15 C14 H14 119.1
C16 C15 C14 117.79(14)
C16 C15 C18 119.60(14)
C14 C15 C18 122.57(14)
O2 C16 C17 116.75(14)
O2 C16 C15 122.45(14)
C17 C16 C15 120.81(14)
C12 C17 C16 119.83(14)
C12 C17 H17 120.1
C16 C17 H17 120.1
O3 C18 O4 122.01(14)
O3 C18 C15 124.12(15)
O4 C18 C15 113.87(14)
O4 C19 H19A 109.5
O4 C19 H19B 109.5
H19A C19 H19B 109.5
O4 C19 H19C 109.5
H19A C19 H19C 109.5
H19B C19 H19C 109.5

loop_
_geom_bond_atom_site_label_1
_geom_bond_atom_site_label_2
_geom_bond_distance
O1 C12 1.3638(17)
O1 C11 1.4393(19)
O2 C16 1.3509(18)
O2 H2 0.8200
O3 C18 1.2198(19)
O4 C18 1.337(2)
O4 C19 1.4502(19)
C5 C10 1.376(2)
C5 C6 1.386(2)
C5 H5 0.9300
C6 C7 1.369(3)
C6 H6 0.9300
C7 C8 1.369(3)
C7 H7 0.9300
C8 C9 1.383(2)
C8 H8 0.9300
C9 C10 1.379(2)
C9 H9 0.9300
C10 C11 1.501(2)
C11 H11A 0.9700
C11 H11B 0.9700
C12 C17 1.382(2)
C12 C13 1.397(2)
C13 C14 1.368(2)
C13 H13 0.9300
C14 C15 1.403(2)
C14 H14 0.9300
C15 C16 1.399(2)
C15 C18 1.465(2)
C16 C17 1.391(2)
C17 H17 0.9300
C19 H19A 0.9600
C19 H19B 0.9600
C19 H19C 0.9600

loop_
_geom_hbond_atom_site_label_D
_geom_hbond_atom_site_label_H
_geom_hbond_atom_site_label_A
_geom_hbond_site_symmetry_A
_geom_hbond_distance_DH
_geom_hbond_distance_HA
_geom_hbond_distance_DA
_geom_hbond_angle_DHA
_geom_hbond_publ_flag
O2 H2 O3 . 0.82 1.89 2.6133(17) 146 yes
C19 H19C O2 2_666 0.96 2.54 3.469(3) 163 yes
C11 H11A Cg1 2_565 0.97 2.78 3.5991(19) 143 yes
C13 H13 Cg1 2_655 0.93 2.95 3.7324(19) 142 yes

loop_
_cod_related_entry_id
_cod_related_entry_database
_cod_related_entry_code
1 ChemSpider 196026
